data_7109078
loop_
_publ_author_name
'Wolfgang Kandioller'
'Evelyn Balsano'
'Samuel M. Meier'
'Ute Jungwirth'
'Simone Goschl'
'Alexander Roller'
'Michael A. Jakupec'
'Walter Berger'
'Bernhard K. Keppler'
'Christian G. Hartinger'

_publ_section_title
;
 Organometallic anticancer complexes of lapachol: metal centre-dependent
 formation of reactive oxygen species and correlation with cytotoxicity
;
_journal_name_full Chem.Commun.
_journal_page_first 3348
_journal_paper_doi 10.1039/c3cc40432c
_journal_volume 49
_journal_year 2013
_chemical_formula_moiety 'C25 H27 Cl O3 Os'
_chemical_formula_sum 'C25 H27 Cl O3 Os'
_chemical_formula_weight 601.12
_chemical_name_systematic
;
[(Chlorido)(3-(3-methylbut-2-en-1-yl)-1,4-dioxo-kappaO1-1,4-dihydronaphthalen-2-olato-kappaO2)
(p-cymene)osmium(II)]
;
_space_group_IT_number 14
_symmetry_cell_setting monoclinic
_symmetry_space_group_name_Hall '-P 2yn'
_symmetry_space_group_name_H-M 'P 1 21/n 1'
_atom_sites_solution_hydrogens geom
_atom_sites_solution_primary direct
_atom_sites_solution_secondary difmap
_audit_creation_method SHELXL-97
_cell_angle_alpha 90.00
_cell_angle_beta 107.9860(10)
_cell_angle_gamma 90.00
_cell_formula_units_Z 4
_cell_length_a 13.4764(4)
_cell_length_b 8.4120(2)
_cell_length_c 21.0225(5)
_cell_measurement_reflns_used 5792
_cell_measurement_temperature 150(2)
_cell_measurement_theta_max 29.74
_cell_measurement_theta_min 2.63
_cell_volume 2266.72(10)
_computing_cell_refinement 'Bruker SAINT'
_computing_data_collection 'Buker APEX2'
_computing_data_reduction 'Bruker SAINT'
_computing_molecular_graphics 'Bruker SHELXTL'
_computing_publication_material 'Bruker SHELXTL'
_computing_structure_refinement 'SHELXL-97 (Sheldrick, 2008)'
_computing_structure_solution 'SHELXS-97 (Sheldrick, 2008)'
_diffrn_ambient_temperature 150(2)
_diffrn_measured_fraction_theta_full 1.000
_diffrn_measured_fraction_theta_max 1.000
_diffrn_measurement_device_type 'Bruker APEX-II CCD'
_diffrn_measurement_method '\f and \w scans'
_diffrn_radiation_monochromator graphite
_diffrn_radiation_source 'fine-focus sealed tube'
_diffrn_radiation_type MoK\a
_diffrn_radiation_wavelength 0.71073
_diffrn_reflns_av_R_equivalents 0.0426
_diffrn_reflns_av_sigmaI/netI 0.0434
_diffrn_reflns_limit_h_max 17
_diffrn_reflns_limit_h_min -17
_diffrn_reflns_limit_k_max 11
_diffrn_reflns_limit_k_min -9
_diffrn_reflns_limit_l_max 27
_diffrn_reflns_limit_l_min -27
_diffrn_reflns_number 17682
_diffrn_reflns_theta_full 28.00
_diffrn_reflns_theta_max 28.00
_diffrn_reflns_theta_min 2.14
_exptl_absorpt_coefficient_mu 5.767
_exptl_absorpt_correction_T_max 0.8934
_exptl_absorpt_correction_T_min 0.5445
_exptl_absorpt_correction_type multi-scan
_exptl_absorpt_process_details SADABS
_exptl_crystal_colour red
_exptl_crystal_density_diffrn 1.761
_exptl_crystal_density_method 'not measured'
_exptl_crystal_description plate
_exptl_crystal_F_000 1176
_exptl_crystal_size_max 0.12
_exptl_crystal_size_mid 0.10
_exptl_crystal_size_min 0.02
_refine_diff_density_max 0.806
_refine_diff_density_min -0.648
_refine_diff_density_rms 0.119
_refine_ls_extinction_method none
_refine_ls_goodness_of_fit_ref 0.997
_refine_ls_hydrogen_treatment constr
_refine_ls_matrix_type full
_refine_ls_number_parameters 274
_refine_ls_number_reflns 5455
_refine_ls_number_restraints 0
_refine_ls_restrained_S_all 0.997
_refine_ls_R_factor_all 0.0380
_refine_ls_R_factor_gt 0.0247
_refine_ls_shift/su_max 0.002
_refine_ls_shift/su_mean 0.000
_refine_ls_structure_factor_coef Fsqd
_refine_ls_weighting_details 'calc w=1/[\s^2^(Fo^2^)+(0.0177P)^2^+0.0000P] where P=(Fo^2^+2Fc^2^)/3'
_refine_ls_weighting_scheme calc
_refine_ls_wR_factor_gt 0.0482
_refine_ls_wR_factor_ref 0.0507
_reflns_number_gt 4378
_reflns_number_total 5455
_reflns_threshold_expression >2sigma(I)
_cod_data_source_file c3cc40432c.txt
_cod_data_source_block EVBA017
_cod_original_sg_symbol_H-M P21/n
_cod_database_code 7109078

loop_
_symmetry_equiv_pos_as_xyz
'x, y, z'
'-x+1/2, y+1/2, -z+1/2'
'-x, -y, -z'
'x-1/2, -y-1/2, z-1/2'

loop_
_atom_site_label
_atom_site_type_symbol
_atom_site_fract_x
_atom_site_fract_y
_atom_site_fract_z
_atom_site_U_iso_or_equiv
_atom_site_adp_type
_atom_site_occupancy
_atom_site_symmetry_multiplicity
_atom_site_calc_flag
_atom_site_refinement_flags
Os1 Os 0.520242(10) 0.053152(15) 0.207543(6) 0.01806(4) Uani 1 1 d .
Cl1 Cl 0.45963(7) 0.32056(10) 0.20527(4) 0.02670(19) Uani 1 1 d .
O1 O 0.59922(17) 0.1486(3) 0.14275(10) 0.0200(5) Uani 1 1 d .
O2 O 0.41232(18) 0.0359(3) 0.11278(11) 0.0250(5) Uani 1 1 d .
O3 O 0.33932(19) 0.2620(3) -0.10168(11) 0.0288(6) Uani 1 1 d .
C1 C 0.4348(3) 0.1150(4) 0.06568(15) 0.0185(7) Uani 1 1 d .
C2 C 0.5417(2) 0.1780(4) 0.08428(15) 0.0181(7) Uani 1 1 d .
C3 C 0.5789(3) 0.2678(4) 0.03797(16) 0.0187(7) Uani 1 1 d .
C4 C 0.6809(3) 0.3284(4) 0.05622(17) 0.0231(8) Uani 1 1 d .
H4 H 0.7282 0.3072 0.0993 0.028 Uiso 1 1 calc R
C5 C 0.7116(3) 0.4188(4) 0.01115(17) 0.0253(8) Uani 1 1 d .
H5 H 0.7807 0.4594 0.0231 0.030 Uiso 1 1 calc R
C6 C 0.6427(3) 0.4512(4) -0.05163(17) 0.0275(8) Uani 1 1 d .
H6 H 0.6647 0.5136 -0.0825 0.033 Uiso 1 1 calc R
C7 C 0.5419(3) 0.3928(4) -0.06942(17) 0.0248(8) Uani 1 1 d .
H7 H 0.4946 0.4176 -0.1122 0.030 Uiso 1 1 calc R
C8 C 0.5090(3) 0.2989(4) -0.02579(16) 0.0185(7) Uani 1 1 d .
C9 C 0.4001(3) 0.2321(4) -0.04535(16) 0.0202(7) Uani 1 1 d .
C10 C 0.3678(3) 0.1361(4) 0.00180(16) 0.0199(7) Uani 1 1 d .
C11 C 0.2614(3) 0.0605(4) -0.01924(17) 0.0251(8) Uani 1 1 d .
H11A H 0.2646 -0.0380 0.0071 0.030 Uiso 1 1 calc R
H11B H 0.2439 0.0296 -0.0669 0.030 Uiso 1 1 calc R
C12 C 0.1744(3) 0.1632(4) -0.01094(17) 0.0266(8) Uani 1 1 d .
H12 H 0.1929 0.2425 0.0229 0.032 Uiso 1 1 calc R
C13 C 0.0745(3) 0.1529(5) -0.04657(19) 0.0321(9) Uani 1 1 d .
C14 C -0.0071(3) 0.2556(6) -0.0318(2) 0.0511(13) Uani 1 1 d .
H14A H 0.0264 0.3284 0.0050 0.077 Uiso 1 1 calc R
H14B H -0.0571 0.1881 -0.0189 0.077 Uiso 1 1 calc R
H14C H -0.0438 0.3170 -0.0717 0.077 Uiso 1 1 calc R
C15 C 0.0330(3) 0.0365(5) -0.1024(2) 0.0519(13) Uani 1 1 d .
H15A H 0.0867 -0.0430 -0.1014 0.078 Uiso 1 1 calc R
H15B H 0.0139 0.0929 -0.1453 0.078 Uiso 1 1 calc R
H15C H -0.0287 -0.0165 -0.0972 0.078 Uiso 1 1 calc R
C16 C 0.6616(3) -0.0680(4) 0.26428(17) 0.0230(7) Uani 1 1 d .
C17 C 0.6306(3) 0.0378(4) 0.30777(17) 0.0264(8) Uani 1 1 d .
H17 H 0.6788 0.1125 0.3341 0.032 Uiso 1 1 calc R
C18 C 0.5279(3) 0.0305(4) 0.31129(17) 0.0269(8) Uani 1 1 d .
H18 H 0.5085 0.1009 0.3408 0.032 Uiso 1 1 calc R
C19 C 0.4518(3) -0.0780(4) 0.27249(17) 0.0232(8) Uani 1 1 d .
C20 C 0.4856(3) -0.1851(4) 0.23116(16) 0.0217(7) Uani 1 1 d .
H20 H 0.4377 -0.2607 0.2051 0.026 Uiso 1 1 calc R
C21 C 0.5887(3) -0.1822(4) 0.22784(16) 0.0224(7) Uani 1 1 d .
H21 H 0.6095 -0.2578 0.2008 0.027 Uiso 1 1 calc R
C22 C 0.7657(3) -0.0514(4) 0.2532(2) 0.0335(9) Uani 1 1 d .
H22A H 0.8174 -0.1154 0.2864 0.050 Uiso 1 1 calc R
H22B H 0.7870 0.0604 0.2579 0.050 Uiso 1 1 calc R
H22C H 0.7608 -0.0885 0.2082 0.050 Uiso 1 1 calc R
C23 C 0.3409(3) -0.0766(5) 0.2749(2) 0.0351(10) Uani 1 1 d .
H23 H 0.3247 0.0337 0.2865 0.042 Uiso 1 1 calc R
C24 C 0.3342(3) -0.1873(7) 0.3313(2) 0.0687(18) Uani 1 1 d .
H24A H 0.2631 -0.1856 0.3343 0.103 Uiso 1 1 calc R
H24B H 0.3831 -0.1512 0.3738 0.103 Uiso 1 1 calc R
H24C H 0.3521 -0.2958 0.3219 0.103 Uiso 1 1 calc R
C25 C 0.2611(3) -0.1219(6) 0.2096(2) 0.0520(13) Uani 1 1 d .
H25A H 0.1911 -0.1167 0.2144 0.078 Uiso 1 1 calc R
H25B H 0.2749 -0.2303 0.1975 0.078 Uiso 1 1 calc R
H25C H 0.2656 -0.0480 0.1746 0.078 Uiso 1 1 calc R

loop_
_atom_site_aniso_label
_atom_site_aniso_U_11
_atom_site_aniso_U_22
_atom_site_aniso_U_33
_atom_site_aniso_U_23
_atom_site_aniso_U_13
_atom_site_aniso_U_12
Os1 0.01584(6) 0.02058(7) 0.01607(7) 0.00166(6) 0.00243(5) -0.00028(6)
Cl1 0.0258(4) 0.0256(5) 0.0295(5) 0.0049(4) 0.0096(4) 0.0058(4)
O1 0.0170(11) 0.0248(13) 0.0171(11) 0.0014(10) 0.0035(9) 0.0010(10)
O2 0.0195(12) 0.0322(15) 0.0202(12) 0.0029(11) 0.0017(10) -0.0059(11)
O3 0.0276(14) 0.0377(15) 0.0168(12) 0.0041(11) 0.0006(11) 0.0045(12)
C1 0.0207(17) 0.0178(16) 0.0166(16) -0.0013(13) 0.0052(14) 0.0009(13)
C2 0.0206(17) 0.0164(17) 0.0165(16) -0.0035(13) 0.0044(14) 0.0016(14)
C3 0.0203(17) 0.0166(17) 0.0213(17) -0.0050(13) 0.0095(14) 0.0012(14)
C4 0.0238(18) 0.0230(19) 0.0217(17) -0.0008(14) 0.0057(15) -0.0003(15)
C5 0.0254(18) 0.022(2) 0.0308(19) -0.0015(14) 0.0117(16) -0.0030(15)
C6 0.038(2) 0.0231(19) 0.0263(18) 0.0036(15) 0.0171(16) 0.0034(17)
C7 0.033(2) 0.0216(18) 0.0203(17) 0.0015(14) 0.0084(16) 0.0034(15)
C8 0.0243(18) 0.0127(16) 0.0200(16) -0.0010(12) 0.0090(15) 0.0071(13)
C9 0.0213(17) 0.0208(18) 0.0163(16) -0.0050(13) 0.0028(14) 0.0033(14)
C10 0.0203(17) 0.0157(17) 0.0224(17) -0.0021(13) 0.0045(14) 0.0012(14)
C11 0.0233(17) 0.0265(19) 0.0214(17) -0.0010(15) 0.0011(14) -0.0049(16)
C12 0.0241(18) 0.031(2) 0.0254(19) -0.0003(16) 0.0091(16) -0.0031(17)
C13 0.0229(19) 0.037(2) 0.035(2) 0.0149(18) 0.0057(17) -0.0001(18)
C14 0.027(2) 0.076(3) 0.054(3) 0.023(3) 0.018(2) 0.011(2)
C15 0.033(2) 0.053(3) 0.053(3) 0.004(2) -0.011(2) -0.009(2)
C16 0.0178(16) 0.0210(18) 0.0258(18) 0.0067(14) 0.0002(14) -0.0003(14)
C17 0.0300(19) 0.025(2) 0.0177(17) 0.0028(14) -0.0028(15) 0.0006(16)
C18 0.038(2) 0.025(2) 0.0177(17) 0.0037(14) 0.0089(16) 0.0053(17)
C19 0.0275(18) 0.0210(19) 0.0230(17) 0.0080(14) 0.0106(15) 0.0036(15)
C20 0.0241(18) 0.0211(18) 0.0195(17) 0.0036(14) 0.0062(15) -0.0052(14)
C21 0.0243(18) 0.0206(18) 0.0208(17) 0.0036(14) 0.0047(15) 0.0054(15)
C22 0.0194(17) 0.033(2) 0.043(2) 0.0110(19) 0.0019(16) 0.0009(17)
C23 0.029(2) 0.041(3) 0.041(2) 0.0124(18) 0.0179(18) 0.0114(18)
C24 0.032(2) 0.125(5) 0.055(3) 0.049(3) 0.021(2) 0.007(3)
C25 0.023(2) 0.078(4) 0.055(3) 0.024(3) 0.011(2) 0.000(2)

loop_
_atom_type_symbol
_atom_type_description
_atom_type_scat_dispersion_real
_atom_type_scat_dispersion_imag
_atom_type_scat_source
C C 0.0033 0.0016 'International Tables Vol C Tables 4.2.6.8 and 6.1.1.4'
H H 0.0000 0.0000 'International Tables Vol C Tables 4.2.6.8 and 6.1.1.4'
O O 0.0106 0.0060 'International Tables Vol C Tables 4.2.6.8 and 6.1.1.4'
Cl Cl 0.1484 0.1585 'International Tables Vol C Tables 4.2.6.8 and 6.1.1.4'
Os Os -1.2165 7.6030 'International Tables Vol C Tables 4.2.6.8 and 6.1.1.4'

loop_
_geom_angle_atom_site_label_1
_geom_angle_atom_site_label_2
_geom_angle_atom_site_label_3
_geom_angle
O2 Os1 O1 75.70(9)
O2 Os1 C20 91.08(11)
O1 Os1 C20 133.36(11)
O2 Os1 C18 139.73(12)
O1 Os1 C18 143.36(12)
C20 Os1 C18 68.33(13)
O2 Os1 C16 137.04(12)
O1 Os1 C16 90.08(11)
C20 Os1 C16 69.56(12)
C18 Os1 C16 69.07(14)
O2 Os1 C19 105.08(11)
O1 Os1 C19 171.23(11)
C20 Os1 C19 38.41(12)
C18 Os1 C19 38.44(13)
C16 Os1 C19 83.50(13)
O2 Os1 C21 104.72(11)
O1 Os1 C21 101.77(11)
C20 Os1 C21 38.15(12)
C18 Os1 C21 80.57(13)
C16 Os1 C21 38.18(12)
C19 Os1 C21 69.52(13)
O2 Os1 C17 172.49(11)
O1 Os1 C17 108.36(11)
C20 Os1 C17 81.55(13)
C18 Os1 C17 37.97(14)
C16 Os1 C17 38.41(13)
C19 Os1 C17 69.92(14)
C21 Os1 C17 68.49(13)
O2 Os1 Cl1 84.99(7)
O1 Os1 Cl1 82.37(6)
C20 Os1 Cl1 141.74(10)
C18 Os1 Cl1 90.72(9)
C16 Os1 Cl1 133.76(9)
C19 Os1 Cl1 106.38(9)
C21 Os1 Cl1 170.08(9)
C17 Os1 Cl1 101.69(9)
C2 O1 Os1 114.8(2)
C1 O2 Os1 115.78(19)
O2 C1 C10 124.7(3)
O2 C1 C2 114.8(3)
C10 C1 C2 120.4(3)
O1 C2 C3 121.7(3)
O1 C2 C1 116.5(3)
C3 C2 C1 121.8(3)
C4 C3 C8 120.3(3)
C4 C3 C2 121.5(3)
C8 C3 C2 118.1(3)
C5 C4 C3 119.4(3)
C5 C4 H4 120.3
C3 C4 H4 120.3
C4 C5 C6 120.6(3)
C4 C5 H5 119.7
C6 C5 H5 119.7
C7 C6 C5 120.1(3)
C7 C6 H6 120.0
C5 C6 H6 120.0
C6 C7 C8 120.9(3)
C6 C7 H7 119.6
C8 C7 H7 119.6
C7 C8 C3 118.7(3)
C7 C8 C9 121.2(3)
C3 C8 C9 120.1(3)
O3 C9 C10 121.2(3)
O3 C9 C8 119.1(3)
C10 C9 C8 119.7(3)
C1 C10 C9 119.6(3)
C1 C10 C11 120.6(3)
C9 C10 C11 119.7(3)
C10 C11 C12 115.3(3)
C10 C11 H11A 108.4
C12 C11 H11A 108.4
C10 C11 H11B 108.4
C12 C11 H11B 108.4
H11A C11 H11B 107.5
C13 C12 C11 125.9(3)
C13 C12 H12 117.0
C11 C12 H12 117.0
C12 C13 C15 123.6(4)
C12 C13 C14 121.7(4)
C15 C13 C14 114.7(4)
C13 C14 H14A 109.5
C13 C14 H14B 109.5
H14A C14 H14B 109.5
C13 C14 H14C 109.5
H14A C14 H14C 109.5
H14B C14 H14C 109.5
C13 C15 H15A 109.5
C13 C15 H15B 109.5
H15A C15 H15B 109.5
C13 C15 H15C 109.5
H15A C15 H15C 109.5
H15B C15 H15C 109.5
C21 C16 C17 118.5(3)
C21 C16 C22 120.3(3)
C17 C16 C22 121.0(3)
C21 C16 Os1 71.11(18)
C17 C16 Os1 71.19(19)
C22 C16 Os1 125.3(2)
C18 C17 C16 119.5(3)
C18 C17 Os1 70.42(19)
C16 C17 Os1 70.40(18)
C18 C17 H17 120.2
C16 C17 H17 120.2
Os1 C17 H17 131.7
C17 C18 C19 122.8(3)
C17 C18 Os1 71.6(2)
C19 C18 Os1 71.2(2)
C17 C18 H18 118.6
C19 C18 H18 118.6
Os1 C18 H18 131.8
C20 C19 C18 116.5(3)
C20 C19 C23 122.2(3)
C18 C19 C23 121.3(3)
C20 C19 Os1 70.05(19)
C18 C19 Os1 70.4(2)
C23 C19 Os1 129.4(2)
C21 C20 C19 121.7(3)
C21 C20 Os1 71.68(19)
C19 C20 Os1 71.54(19)
C21 C20 H20 119.2
C19 C20 H20 119.2
Os1 C20 H20 130.4
C20 C21 C16 120.9(3)
C20 C21 Os1 70.17(19)
C16 C21 Os1 70.71(19)
C20 C21 H21 119.6
C16 C21 H21 119.6
Os1 C21 H21 132.7
C16 C22 H22A 109.5
C16 C22 H22B 109.5
H22A C22 H22B 109.5
C16 C22 H22C 109.5
H22A C22 H22C 109.5
H22B C22 H22C 109.5
C25 C23 C19 113.6(3)
C25 C23 C24 110.8(4)
C19 C23 C24 108.5(3)
C25 C23 H23 107.9
C19 C23 H23 107.9
C24 C23 H23 107.9
C23 C24 H24A 109.5
C23 C24 H24B 109.5
H24A C24 H24B 109.5
C23 C24 H24C 109.5
H24A C24 H24C 109.5
H24B C24 H24C 109.5
C23 C25 H25A 109.5
C23 C25 H25B 109.5
H25A C25 H25B 109.5
C23 C25 H25C 109.5
H25A C25 H25C 109.5
H25B C25 H25C 109.5

loop_
_geom_bond_atom_site_label_1
_geom_bond_atom_site_label_2
_geom_bond_distance
Os1 O2 2.077(2)
Os1 O1 2.128(2)
Os1 C20 2.151(3)
Os1 C18 2.160(3)
Os1 C16 2.165(3)
Os1 C19 2.170(3)
Os1 C21 2.170(3)
Os1 C17 2.175(3)
Os1 Cl1 2.3886(9)
O1 C2 1.259(4)
O2 C1 1.304(4)
O3 C9 1.240(4)
C1 C10 1.379(4)
C1 C2 1.470(4)
C2 C3 1.439(5)
C3 C4 1.404(4)
C3 C8 1.405(4)
C4 C5 1.375(5)
C4 H4 0.9500
C5 C6 1.386(5)
C5 H5 0.9500
C6 C7 1.383(5)
C6 H6 0.9500
C7 C8 1.384(5)
C7 H7 0.9500
C8 C9 1.504(5)
C9 C10 1.446(5)
C10 C11 1.504(4)
C11 C12 1.509(5)
C11 H11A 0.9900
C11 H11B 0.9900
C12 C13 1.326(5)
C12 H12 0.9500
C13 C15 1.498(6)
C13 C14 1.505(5)
C14 H14A 0.9800
C14 H14B 0.9800
C14 H14C 0.9800
C15 H15A 0.9800
C15 H15B 0.9800
C15 H15C 0.9800
C16 C21 1.418(5)
C16 C17 1.428(5)
C16 C22 1.497(5)
C17 C18 1.410(5)
C17 H17 0.9500
C18 C19 1.425(5)
C18 H18 0.9500
C19 C20 1.421(5)
C19 C23 1.512(5)
C20 C21 1.412(5)
C20 H20 0.9500
C21 H21 0.9500
C22 H22A 0.9800
C22 H22B 0.9800
C22 H22C 0.9800
C23 C25 1.508(6)
C23 C24 1.532(5)
C23 H23 1.0000
C24 H24A 0.9800
C24 H24B 0.9800
C24 H24C 0.9800
C25 H25A 0.9800
C25 H25B 0.9800
C25 H25C 0.9800

loop_
_geom_torsion_atom_site_label_1
_geom_torsion_atom_site_label_2
_geom_torsion_atom_site_label_3
_geom_torsion_atom_site_label_4
_geom_torsion
O2 Os1 O1 C2 13.1(2)
C20 Os1 O1 C2 90.7(3)
C18 Os1 O1 C2 -154.6(2)
C16 Os1 O1 C2 152.1(2)
C21 Os1 O1 C2 115.5(2)
C17 Os1 O1 C2 -173.5(2)
Cl1 Os1 O1 C2 -73.7(2)
O1 Os1 O2 C1 -12.9(2)
C20 Os1 O2 C1 -147.6(2)
C18 Os1 O2 C1 155.7(2)
C16 Os1 O2 C1 -87.1(3)
C19 Os1 O2 C1 176.1(2)
C21 Os1 O2 C1 -111.6(2)
Cl1 Os1 O2 C1 70.5(2)
Os1 O2 C1 C10 -171.1(3)
Os1 O2 C1 C2 11.3(4)
Os1 O1 C2 C3 169.0(2)
Os1 O1 C2 C1 -11.4(4)
O2 C1 C2 O1 0.3(4)
C10 C1 C2 O1 -177.4(3)
O2 C1 C2 C3 179.9(3)
C10 C1 C2 C3 2.2(5)
O1 C2 C3 C4 -0.8(5)
C1 C2 C3 C4 179.6(3)
O1 C2 C3 C8 -178.4(3)
C1 C2 C3 C8 2.0(5)
C8 C3 C4 C5 0.1(5)
C2 C3 C4 C5 -177.4(3)
C3 C4 C5 C6 0.5(5)
C4 C5 C6 C7 0.1(5)
C5 C6 C7 C8 -1.4(5)
C6 C7 C8 C3 2.0(5)
C6 C7 C8 C9 -178.7(3)
C4 C3 C8 C7 -1.3(5)
C2 C3 C8 C7 176.3(3)
C4 C3 C8 C9 179.3(3)
C2 C3 C8 C9 -3.1(4)
C7 C8 C9 O3 0.1(5)
C3 C8 C9 O3 179.4(3)
C7 C8 C9 C10 -179.1(3)
C3 C8 C9 C10 0.2(5)
O2 C1 C10 C9 177.4(3)
C2 C1 C10 C9 -5.1(5)
O2 C1 C10 C11 -2.5(5)
C2 C1 C10 C11 174.9(3)
O3 C9 C10 C1 -175.2(3)
C8 C9 C10 C1 4.0(5)
O3 C9 C10 C11 4.7(5)
C8 C9 C10 C11 -176.0(3)
C1 C10 C11 C12 93.1(4)
C9 C10 C11 C12 -86.9(4)
C10 C11 C12 C13 153.0(4)
C11 C12 C13 C15 -1.2(6)
C11 C12 C13 C14 176.6(3)
O2 Os1 C16 C21 -40.3(3)
O1 Os1 C16 C21 -109.2(2)
C20 Os1 C16 C21 27.9(2)
C18 Os1 C16 C21 101.7(2)
C19 Os1 C16 C21 64.9(2)
C17 Os1 C16 C21 130.5(3)
Cl1 Os1 C16 C21 171.36(16)
O2 Os1 C16 C17 -170.81(18)
O1 Os1 C16 C17 120.4(2)
C20 Os1 C16 C17 -102.6(2)
C18 Os1 C16 C17 -28.8(2)
C19 Os1 C16 C17 -65.6(2)
C21 Os1 C16 C17 -130.5(3)
Cl1 Os1 C16 C17 40.9(3)
O2 Os1 C16 C22 74.0(3)
O1 Os1 C16 C22 5.2(3)
C20 Os1 C16 C22 142.2(3)
C18 Os1 C16 C22 -144.0(3)
C19 Os1 C16 C22 179.2(3)
C21 Os1 C16 C22 114.3(4)
C17 Os1 C16 C22 -115.2(4)
Cl1 Os1 C16 C22 -74.3(3)
C21 C16 C17 C18 -2.6(5)
C22 C16 C17 C18 172.9(3)
Os1 C16 C17 C18 52.4(3)
C21 C16 C17 Os1 -55.0(3)
C22 C16 C17 Os1 120.5(3)
O1 Os1 C17 C18 161.62(19)
C20 Os1 C17 C18 -65.4(2)
C16 Os1 C17 C18 -133.0(3)
C19 Os1 C17 C18 -27.5(2)
C21 Os1 C17 C18 -102.6(2)
Cl1 Os1 C17 C18 75.9(2)
O1 Os1 C17 C16 -65.4(2)
C20 Os1 C17 C16 67.6(2)
C18 Os1 C17 C16 133.0(3)
C19 Os1 C17 C16 105.5(2)
C21 Os1 C17 C16 30.4(2)
Cl1 Os1 C17 C16 -151.14(18)
C16 C17 C18 C19 -0.6(5)
Os1 C17 C18 C19 51.7(3)
C16 C17 C18 Os1 -52.4(3)
O2 Os1 C18 C17 168.65(18)
O1 Os1 C18 C17 -30.1(3)
C20 Os1 C18 C17 104.6(2)
C16 Os1 C18 C17 29.1(2)
C19 Os1 C18 C17 135.8(3)
C21 Os1 C18 C17 67.0(2)
Cl1 Os1 C18 C17 -108.2(2)
O2 Os1 C18 C19 32.9(3)
O1 Os1 C18 C19 -165.89(18)
C20 Os1 C18 C19 -31.2(2)
C16 Os1 C18 C19 -106.7(2)
C21 Os1 C18 C19 -68.8(2)
C17 Os1 C18 C19 -135.8(3)
Cl1 Os1 C18 C19 116.0(2)
C17 C18 C19 C20 2.5(5)
Os1 C18 C19 C20 54.4(3)
C17 C18 C19 C23 -176.8(3)
Os1 C18 C19 C23 -124.9(3)
C17 C18 C19 Os1 -51.9(3)
O2 Os1 C19 C20 72.0(2)
C18 Os1 C19 C20 -129.3(3)
C16 Os1 C19 C20 -65.0(2)
C21 Os1 C19 C20 -28.35(19)
C17 Os1 C19 C20 -102.1(2)
Cl1 Os1 C19 C20 161.18(17)
O2 Os1 C19 C18 -158.7(2)
C20 Os1 C19 C18 129.3(3)
C16 Os1 C19 C18 64.2(2)
C21 Os1 C19 C18 100.9(2)
C17 Os1 C19 C18 27.2(2)
Cl1 Os1 C19 C18 -69.6(2)
O2 Os1 C19 C23 -43.8(4)
C20 Os1 C19 C23 -115.8(4)
C18 Os1 C19 C23 114.9(4)
C16 Os1 C19 C23 179.1(4)
C21 Os1 C19 C23 -144.2(4)
C17 Os1 C19 C23 142.1(4)
Cl1 Os1 C19 C23 45.3(4)
C18 C19 C20 C21 -1.1(5)
C23 C19 C20 C21 178.1(3)
Os1 C19 C20 C21 53.5(3)
C18 C19 C20 Os1 -54.6(3)
C23 C19 C20 Os1 124.7(3)
O2 Os1 C20 C21 112.80(19)
O1 Os1 C20 C21 41.6(2)
C18 Os1 C20 C21 -102.7(2)
C16 Os1 C20 C21 -27.93(19)
C19 Os1 C20 C21 -133.9(3)
C17 Os1 C20 C21 -65.7(2)
Cl1 Os1 C20 C21 -163.93(15)
O2 Os1 C20 C19 -113.3(2)
O1 Os1 C20 C19 175.52(17)
C18 Os1 C20 C19 31.2(2)
C16 Os1 C20 C19 106.0(2)
C21 Os1 C20 C19 133.9(3)
C17 Os1 C20 C19 68.2(2)
Cl1 Os1 C20 C19 -30.0(3)
C19 C20 C21 C16 -2.1(5)
Os1 C20 C21 C16 51.3(3)
C19 C20 C21 Os1 -53.4(3)
C17 C16 C21 C20 3.9(5)
C22 C16 C21 C20 -171.6(3)
Os1 C16 C21 C20 -51.1(3)
C17 C16 C21 Os1 55.0(3)
C22 C16 C21 Os1 -120.5(3)
O2 Os1 C21 C20 -72.4(2)
O1 Os1 C21 C20 -150.47(18)
C18 Os1 C21 C20 66.8(2)
C16 Os1 C21 C20 134.8(3)
C19 Os1 C21 C20 28.53(19)
C17 Os1 C21 C20 104.2(2)
O2 Os1 C21 C16 152.9(2)
O1 Os1 C21 C16 74.8(2)
C20 Os1 C21 C16 -134.8(3)
C18 Os1 C21 C16 -68.0(2)
C19 Os1 C21 C16 -106.2(2)
C17 Os1 C21 C16 -30.5(2)
C20 C19 C23 C25 -31.9(5)
C18 C19 C23 C25 147.3(4)
Os1 C19 C23 C25 57.8(5)
C20 C19 C23 C24 91.8(4)
C18 C19 C23 C24 -89.0(4)
Os1 C19 C23 C24 -178.5(3)
